data_4101807
loop_
_publ_author_name
'Takeshi Ohmae'
'Tohru Nishinaga'
'Mo Wu'
'Masahiko Iyoda'

_publ_section_title
;
 Cyclic Tetrathiophenes Planarized by Silicon and Sulfur Bridges Bearing
 Antiaromatic Cyclooctatetraene Core: Syntheses, Structures, and
 Properties
;
_journal_name_full 'Journal of the American Chemical Society'
_journal_page_first 1066
_journal_page_last 1074
_journal_paper_doi 10.1021/ja908161r
_journal_volume 132
_journal_year 2010
_chemical_formula_moiety 'C8 H4 S3'
_chemical_formula_sum 'C8 H4 S3'
_chemical_formula_weight 196.29
_chemical_name_common 7
_chemical_name_systematic
; 
 ? 
;
_space_group_IT_number 14
_symmetry_cell_setting monoclinic
_symmetry_space_group_name_Hall '-P 2yn'
_symmetry_space_group_name_H-M 'P 1 21/n 1'
_atom_sites_solution_hydrogens geom
_atom_sites_solution_primary direct
_atom_sites_solution_secondary difmap
_audit_creation_method SHELXL-97
_cell_angle_alpha 90.00
_cell_angle_beta 97.172(6)
_cell_angle_gamma 90.00
_cell_formula_units_Z 4
_cell_length_a 9.037(4)
_cell_length_b 5.959(2)
_cell_length_c 15.129(6)
_cell_measurement_reflns_used 1565
_cell_measurement_temperature 298(2)
_cell_measurement_theta_max 23.01
_cell_measurement_theta_min 2.50
_cell_volume 808.3(6)
_computing_cell_refinement 'Bruker SMART'
_computing_data_collection 'Bruker SMART'
_computing_data_reduction 'Bruker SHELXTL'
_computing_molecular_graphics 'Bruker SHELXTL'
_computing_publication_material 'Bruker SHELXTL'
_computing_structure_refinement 'SHELXL-97 (Sheldrick, 1997)'
_computing_structure_solution 'SHELXS-97 (Sheldrick, 1990)'
_diffrn_ambient_temperature 298(2)
_diffrn_detector_area_resol_mean 8.366
_diffrn_measured_fraction_theta_full 0.997
_diffrn_measured_fraction_theta_max 0.997
_diffrn_measurement_device_type 'CCD area detector'
_diffrn_measurement_method 'phi and omega scans'
_diffrn_radiation_monochromator graphite
_diffrn_radiation_source 'fine-focus sealed tube'
_diffrn_radiation_type MoK\a
_diffrn_radiation_wavelength 0.71073
_diffrn_reflns_av_R_equivalents 0.0252
_diffrn_reflns_av_sigmaI/netI 0.0277
_diffrn_reflns_limit_h_max 10
_diffrn_reflns_limit_h_min -10
_diffrn_reflns_limit_k_max 3
_diffrn_reflns_limit_k_min -6
_diffrn_reflns_limit_l_max 16
_diffrn_reflns_limit_l_min -16
_diffrn_reflns_number 3180
_diffrn_reflns_theta_full 23.23
_diffrn_reflns_theta_max 23.23
_diffrn_reflns_theta_min 2.50
_diffrn_standards_decay_% 0
_exptl_absorpt_coefficient_mu 0.837
_exptl_absorpt_correction_type empirical
_exptl_crystal_colour colorless
_exptl_crystal_density_diffrn 1.613
_exptl_crystal_density_method 'not measured'
_exptl_crystal_description block
_exptl_crystal_F_000 400
_exptl_crystal_size_max 0.20
_exptl_crystal_size_mid 0.11
_exptl_crystal_size_min 0.10
_refine_diff_density_max 0.216
_refine_diff_density_min -0.271
_refine_diff_density_rms 0.059
_refine_ls_extinction_method none
_refine_ls_goodness_of_fit_ref 1.069
_refine_ls_hydrogen_treatment constr
_refine_ls_matrix_type full
_refine_ls_number_parameters 100
_refine_ls_number_reflns 1156
_refine_ls_number_restraints 0
_refine_ls_restrained_S_all 1.069
_refine_ls_R_factor_all 0.0396
_refine_ls_R_factor_gt 0.0336
_refine_ls_shift/su_max 0.000
_refine_ls_shift/su_mean 0.000
_refine_ls_structure_factor_coef Fsqd
_refine_ls_weighting_details 'calc w=1/[\s^2^(Fo^2^)+(0.0473P)^2^+0.3161P] where P=(Fo^2^+2Fc^2^)/3'
_refine_ls_weighting_scheme calc
_refine_ls_wR_factor_gt 0.0840
_refine_ls_wR_factor_ref 0.0900
_reflns_number_gt 1000
_reflns_number_total 1156
_reflns_threshold_expression >2sigma(I)
_cod_data_source_file ja908161r_si_006.cif
_cod_data_source_block 7
_cod_original_cell_volume 808.3(5)
_cod_database_code 4101807

loop_
_symmetry_equiv_pos_as_xyz
'x, y, z'
'-x+1/2, y+1/2, -z+1/2'
'-x, -y, -z'
'x-1/2, -y-1/2, z-1/2'

loop_
_atom_site_label
_atom_site_type_symbol
_atom_site_fract_x
_atom_site_fract_y
_atom_site_fract_z
_atom_site_U_iso_or_equiv
_atom_site_adp_type
_atom_site_occupancy
_atom_site_symmetry_multiplicity
_atom_site_calc_flag
_atom_site_refinement_flags
_atom_site_disorder_assembly
_atom_site_disorder_group
S1 S 0.98802(8) 0.11153(12) 0.64095(5) 0.0583(3) Uani 1 1 d . . .
S2 S 1.28974(9) 0.53101(16) 0.51970(5) 0.0686(3) Uani 1 1 d . . .
S3 S 0.91693(8) 0.52590(16) 0.86215(5) 0.0668(3) Uani 1 1 d . . .
C1 C 1.1318(2) 0.5049(4) 0.64672(16) 0.0403(6) Uani 1 1 d . . .
C2 C 1.0475(3) 0.5042(4) 0.72314(16) 0.0408(6) Uani 1 1 d . . .
C3 C 1.1084(3) 0.3022(4) 0.59690(16) 0.0465(6) Uani 1 1 d . . .
C4 C 1.0315(3) 0.6431(5) 0.79311(16) 0.0511(7) Uani 1 1 d . . .
H1 H 1.0769 0.7827 0.8020 0.061 Uiso 1 1 calc R . .
C5 C 0.9639(2) 0.3016(4) 0.72667(16) 0.0455(6) Uani 1 1 d . . .
C6 C 1.1869(3) 0.2919(5) 0.52580(17) 0.0614(8) Uani 1 1 d . . .
H2 H 1.1848 0.1721 0.4863 0.074 Uiso 1 1 calc R . .
C7 C 0.8867(3) 0.2906(5) 0.79815(18) 0.0602(8) Uani 1 1 d . . .
H3 H 0.8260 0.1715 0.8105 0.072 Uiso 1 1 calc R . .
C8 C 1.2285(3) 0.6467(5) 0.61173(17) 0.0517(7) Uani 1 1 d . . .
H4 H 1.2570 0.7869 0.6349 0.062 Uiso 1 1 calc R . .

loop_
_atom_site_aniso_label
_atom_site_aniso_U_11
_atom_site_aniso_U_22
_atom_site_aniso_U_33
_atom_site_aniso_U_23
_atom_site_aniso_U_13
_atom_site_aniso_U_12
S1 0.0584(5) 0.0482(4) 0.0697(5) -0.0135(4) 0.0130(3) -0.0109(3)
S2 0.0608(5) 0.0920(6) 0.0565(5) 0.0090(4) 0.0207(4) -0.0016(4)
S3 0.0585(5) 0.0906(6) 0.0544(5) -0.0081(4) 0.0193(4) 0.0071(4)
C1 0.0354(12) 0.0414(13) 0.0436(13) 0.0013(11) 0.0030(10) 0.0035(11)
C2 0.0370(12) 0.0424(14) 0.0425(14) -0.0005(11) 0.0032(10) 0.0050(11)
C3 0.0417(13) 0.0517(15) 0.0457(14) -0.0047(12) 0.0041(11) 0.0011(12)
C4 0.0478(14) 0.0542(16) 0.0514(15) -0.0068(13) 0.0071(11) 0.0046(13)
C5 0.0399(13) 0.0466(14) 0.0501(14) -0.0017(12) 0.0062(11) -0.0005(11)
C6 0.0593(17) 0.076(2) 0.0499(16) -0.0158(15) 0.0097(13) -0.0002(15)
C7 0.0490(16) 0.070(2) 0.0639(17) 0.0053(14) 0.0168(13) -0.0080(14)
C8 0.0459(14) 0.0525(16) 0.0571(15) 0.0037(13) 0.0078(12) -0.0002(13)

loop_
_atom_type_symbol
_atom_type_description
_atom_type_scat_dispersion_real
_atom_type_scat_dispersion_imag
_atom_type_scat_source
C C 0.0033 0.0016 'International Tables Vol C Tables 4.2.6.8 and 6.1.1.4'
H H 0.0000 0.0000 'International Tables Vol C Tables 4.2.6.8 and 6.1.1.4'
S S 0.1246 0.1234 'International Tables Vol C Tables 4.2.6.8 and 6.1.1.4'

loop_
_geom_angle_atom_site_label_1
_geom_angle_atom_site_label_2
_geom_angle_atom_site_label_3
_geom_angle
_geom_angle_site_symmetry_1
_geom_angle_site_symmetry_3
_geom_angle_publ_flag
C5 S1 C3 90.17(12) . . ?
C8 S2 C6 93.37(13) . . ?
C7 S3 C4 93.17(13) . . ?
C8 C1 C3 112.2(2) . . ?
C8 C1 C2 136.8(2) . . ?
C3 C1 C2 111.0(2) . . ?
C4 C2 C5 112.1(2) . . ?
C4 C2 C1 136.7(2) . . ?
C5 C2 C1 111.2(2) . . ?
C6 C3 C1 113.5(2) . . ?
C6 C3 S1 132.6(2) . . ?
C1 C3 S1 113.86(18) . . ?
C2 C4 S3 110.9(2) . . ?
C7 C5 C2 113.4(2) . . ?
C7 C5 S1 132.8(2) . . ?
C2 C5 S1 113.73(18) . . ?
C3 C6 S2 110.2(2) . . ?
C5 C7 S3 110.5(2) . . ?
C1 C8 S2 110.7(2) . . ?

loop_
_geom_bond_atom_site_label_1
_geom_bond_atom_site_label_2
_geom_bond_distance
_geom_bond_site_symmetry_2
_geom_bond_publ_flag
S1 C5 1.756(3) . ?
S1 C3 1.760(3) . ?
S2 C8 1.707(3) . ?
S2 C6 1.710(3) . ?
S3 C7 1.707(3) . ?
S3 C4 1.709(3) . ?
C1 C8 1.369(3) . ?
C1 C3 1.426(4) . ?
C1 C2 1.462(4) . ?
C2 C4 1.365(3) . ?
C2 C5 1.429(3) . ?
C3 C6 1.362(4) . ?
C5 C7 1.359(3) . ?

loop_
_geom_torsion_atom_site_label_1
_geom_torsion_atom_site_label_2
_geom_torsion_atom_site_label_3
_geom_torsion_atom_site_label_4
_geom_torsion
_geom_torsion_site_symmetry_1
_geom_torsion_site_symmetry_2
_geom_torsion_site_symmetry_3
_geom_torsion_site_symmetry_4
_geom_torsion_publ_flag
C8 C1 C2 C4 -1.5(5) . . . . ?
C3 C1 C2 C4 177.1(3) . . . . ?
C8 C1 C2 C5 -179.0(3) . . . . ?
C3 C1 C2 C5 -0.4(3) . . . . ?
C8 C1 C3 C6 0.2(3) . . . . ?
C2 C1 C3 C6 -178.7(2) . . . . ?
C8 C1 C3 S1 178.59(17) . . . . ?
C2 C1 C3 S1 -0.4(3) . . . . ?
C5 S1 C3 C6 178.8(3) . . . . ?
C5 S1 C3 C1 0.82(19) . . . . ?
C5 C2 C4 S3 0.4(3) . . . . ?
C1 C2 C4 S3 -177.1(2) . . . . ?
C7 S3 C4 C2 -0.6(2) . . . . ?
C4 C2 C5 C7 0.1(3) . . . . ?
C1 C2 C5 C7 178.3(2) . . . . ?
C4 C2 C5 S1 -177.08(18) . . . . ?
C1 C2 C5 S1 1.1(3) . . . . ?
C3 S1 C5 C7 -177.6(3) . . . . ?
C3 S1 C5 C2 -1.08(19) . . . . ?
C1 C3 C6 S2 0.0(3) . . . . ?
S1 C3 C6 S2 -177.99(17) . . . . ?
C8 S2 C6 C3 -0.1(2) . . . . ?
C2 C5 C7 S3 -0.6(3) . . . . ?
S1 C5 C7 S3 175.95(17) . . . . ?
C4 S3 C7 C5 0.7(2) . . . . ?
C3 C1 C8 S2 -0.3(3) . . . . ?
C2 C1 C8 S2 178.3(2) . . . . ?
C6 S2 C8 C1 0.3(2) . . . . ?

loop_
_cod_related_entry_id
_cod_related_entry_database
_cod_related_entry_code
1 ChemSpider 122911
